data_8101966
loop_
_publ_author_name
'Nuss, H.'
'Jansen, M.'

_publ_section_title
;
Crystal structure of bis(pentamethylcyclopentadienyl)difluorotitanum
(IV), Ti[C~5~(CH~3~)~5~]~2~F~2~
;
_journal_issue 2
_journal_name_full 'Zeitschrift f\"ur Kristallographie - New Crystal Structures'
_journal_page_first 206
_journal_page_last 208
_journal_volume 221
_journal_year 2006
_chemical_formula_sum 'C20 H30 F2 Ti'
_chemical_formula_weight 356.34
_chemical_name_systematic
; 
bis(pentamethylcyclopentadienyl)difluorotitanum(IV) 
;
_space_group_IT_number 14
_symmetry_cell_setting monoclinic
_symmetry_space_group_name_Hall '-P 2ybc'
_symmetry_space_group_name_H-M 'P 1 21/c 1'
_atom_sites_solution_hydrogens geom
_atom_sites_solution_primary direct
_atom_sites_solution_secondary difmap
_audit_creation_method SHELXL-97
_cell_angle_alpha 90.00
_cell_angle_beta 109.575(3)
_cell_angle_gamma 90.00
_cell_formula_units_Z 8
_cell_length_a 15.8806(15)
_cell_length_b 15.1194(14)
_cell_length_c 16.0682(15)
_cell_measurement_reflns_used 2884
_cell_measurement_temperature 100(2)
_cell_measurement_theta_max 42.238
_cell_measurement_theta_min 5.148
_cell_volume 3635.1(6)
_computing_cell_refinement 'SMART32 (Bruker AXS)'
_computing_data_collection 'SMART32 (Bruker AXS)'
_computing_data_reduction 'SAINT32 (Bruker AXS)'
_computing_molecular_graphics 'ATOMS 6.1 (Dowty, 2002)[2]'
_computing_structure_refinement 'SHELXL-97 (Sheldrick, 1997)[1]'
_computing_structure_solution 'SHELXS-97 (Sheldrick, 1990)'
_diffrn_ambient_temperature 100(2)
_diffrn_measured_fraction_theta_full 1.000
_diffrn_measured_fraction_theta_max 1.000
_diffrn_measurement_device_type 'Bruker SMART APEX CCD'
_diffrn_measurement_method omega/phi
_diffrn_radiation_monochromator graphite
_diffrn_radiation_source 'fine-focus sealed tube'
_diffrn_radiation_type MoK\a
_diffrn_radiation_wavelength 0.71073
_diffrn_reflns_av_R_equivalents 0.0633
_diffrn_reflns_av_sigmaI/netI 0.0430
_diffrn_reflns_limit_h_max 16
_diffrn_reflns_limit_h_min -16
_diffrn_reflns_limit_k_max 15
_diffrn_reflns_limit_k_min -15
_diffrn_reflns_limit_l_max 16
_diffrn_reflns_limit_l_min -16
_diffrn_reflns_number 21424
_diffrn_reflns_theta_full 21.50
_diffrn_reflns_theta_max 21.50
_diffrn_reflns_theta_min 1.36
_diffrn_standards_decay_% 0
_diffrn_standards_interval_count 0
_diffrn_standards_interval_time 0
_diffrn_standards_number 0
_exptl_absorpt_coefficient_mu 0.487
_exptl_absorpt_correction_T_max 0.9761
_exptl_absorpt_correction_T_min 0.9175
_exptl_absorpt_correction_type multi-scan
_exptl_absorpt_process_details
;
semi empirical absorption correction with SADABS,
G. M. Sheldrick, Bruker AXS, Inc. Madison, WI (1998).
;
_exptl_crystal_colour yellow
_exptl_crystal_density_diffrn 1.302
_exptl_crystal_density_method 'not measured'
_exptl_crystal_description block
_exptl_crystal_F_000 1520
_exptl_crystal_size_max 0.18
_exptl_crystal_size_mid 0.10
_exptl_crystal_size_min 0.05
_refine_diff_density_max 0.575
_refine_diff_density_min -0.251
_refine_diff_density_rms 0.068
_refine_ls_extinction_method none
_refine_ls_goodness_of_fit_ref 1.113
_refine_ls_hydrogen_treatment mixed
_refine_ls_matrix_type full
_refine_ls_number_parameters 435
_refine_ls_number_reflns 4183
_refine_ls_number_restraints 0
_refine_ls_restrained_S_all 1.113
_refine_ls_R_factor_all 0.0698
_refine_ls_R_factor_gt 0.0543
_refine_ls_shift/su_max 0.186
_refine_ls_shift/su_mean 0.002
_refine_ls_structure_factor_coef Fsqd
_refine_ls_weighting_details 'calc w=1/[\s^2^(Fo^2^)+(0.0545P)^2^+8.5977P] where P=(Fo^2^+2Fc^2^)/3'
_refine_ls_weighting_scheme calc
_refine_ls_wR_factor_gt 0.1323
_refine_ls_wR_factor_ref 0.1402
_reflns_number_gt 3343
_reflns_number_total 4183
_reflns_threshold_expression >2sigma(I)
_cod_data_source_file 1267-1771.cff
_cod_data_source_block goe59a_h
_cod_original_sg_symbol_H-M P121/c1
_cod_database_code 8101966

loop_
_symmetry_equiv_pos_as_xyz
'x, y, z'
'-x, y+1/2, -z+1/2'
'-x, -y, -z'
'x, -y-1/2, z-1/2'

loop_
_atom_site_label
_atom_site_type_symbol
_atom_site_fract_x
_atom_site_fract_y
_atom_site_fract_z
_atom_site_U_iso_or_equiv
_atom_site_adp_type
_atom_site_occupancy
_atom_site_symmetry_multiplicity
_atom_site_Wyckoff_symbol
_atom_site_calc_flag
_atom_site_refinement_flags
_atom_site_disorder_assembly
_atom_site_disorder_group
Ti1 Ti 0.40983(6) 0.81083(6) 0.21337(6) 0.0252(3) Uani 1 4 e d . . .
F11 F 0.3098(3) 0.8745(2) 0.2117(2) 0.0666(12) Uani 1 4 e d . . .
F12 F 0.4844(3) 0.9069(2) 0.2199(2) 0.0710(13) Uani 1 4 e d . . .
C1 C 0.3748(3) 0.6926(3) 0.1042(3) 0.0218(12) Uani 1 4 e d . . .
C2 C 0.4511(3) 0.7389(3) 0.0983(3) 0.0196(11) Uani 1 4 e d . . .
C3 C 0.4231(3) 0.8253(3) 0.0672(3) 0.0251(12) Uani 1 4 e d . . .
C4 C 0.3320(3) 0.8344(3) 0.0585(3) 0.0238(12) Uani 1 4 e d . . .
C5 C 0.3026(3) 0.7526(3) 0.0814(3) 0.0234(12) Uani 1 4 e d . . .
C6 C 0.3671(3) 0.5949(3) 0.1116(3) 0.0290(13) Uani 1 4 e d . . .
H6A H 0.3132 0.5809 0.1257 0.044 Uiso 1 4 e calc R . .
H6B H 0.4198 0.5724 0.1585 0.044 Uiso 1 4 e calc R . .
H6C H 0.3634 0.5671 0.0553 0.044 Uiso 1 4 e calc R . .
C7 C 0.5411(3) 0.7016(3) 0.1076(3) 0.0294(13) Uani 1 4 e d . . .
H7A H 0.5509 0.7048 0.0506 0.044 Uiso 1 4 e calc R . .
H7B H 0.5440 0.6398 0.1267 0.044 Uiso 1 4 e calc R . .
H7C H 0.5874 0.7359 0.1517 0.044 Uiso 1 4 e calc R . .
C8 C 0.4814(3) 0.8936(3) 0.0464(3) 0.0323(13) Uani 1 4 e d . . .
H8A H 0.4480 0.9490 0.0294 0.048 Uiso 1 4 e calc R . .
H8B H 0.5002 0.8728 -0.0024 0.048 Uiso 1 4 e calc R . .
H8C H 0.5342 0.9038 0.0987 0.048 Uiso 1 4 e calc R . .
C9 C 0.2764(3) 0.9161(3) 0.0304(3) 0.0324(13) Uani 1 4 e d . . .
H9A H 0.2466 0.9150 -0.0338 0.049 Uiso 1 4 e calc R . .
H9B H 0.3149 0.9684 0.0467 0.049 Uiso 1 4 e calc R . .
H9C H 0.2314 0.9182 0.0598 0.049 Uiso 1 4 e calc R . .
C10 C 0.2077(3) 0.7330(4) 0.0766(4) 0.0370(14) Uani 1 4 e d . . .
H10A H 0.1868 0.7797 0.1073 0.056 Uiso 1 4 e calc R . .
H10B H 0.2058 0.6759 0.1048 0.056 Uiso 1 4 e calc R . .
H10C H 0.1690 0.7307 0.0146 0.056 Uiso 1 4 e calc R . .
C11 C 0.4069(3) 0.6959(3) 0.3188(3) 0.0246(12) Uani 1 4 e d . . .
C12 C 0.4968(3) 0.7016(3) 0.3195(3) 0.0247(12) Uani 1 4 e d . . .
C13 C 0.5285(3) 0.7868(3) 0.3495(3) 0.0275(13) Uani 1 4 e d . . .
C14 C 0.4595(3) 0.8337(3) 0.3687(3) 0.0237(12) Uani 1 4 e d . . .
C15 C 0.3851(3) 0.7767(3) 0.3504(3) 0.0213(12) Uani 1 4 e d . . .
C16 C 0.5559(4) 0.6257(4) 0.3132(4) 0.0370(14) Uani 1 4 e d . . .
H16A H 0.5989 0.6462 0.2857 0.055 Uiso 1 4 e calc R . .
H16B H 0.5191 0.5784 0.2773 0.055 Uiso 1 4 e calc R . .
H16C H 0.5881 0.6032 0.3726 0.055 Uiso 1 4 e calc R . .
C17 C 0.6208(4) 0.8209(4) 0.3635(4) 0.0474(16) Uani 1 4 e d . . .
H17A H 0.6577 0.8134 0.4257 0.071 Uiso 1 4 e calc R . .
H17B H 0.6178 0.8838 0.3480 0.071 Uiso 1 4 e calc R . .
H17C H 0.6474 0.7879 0.3261 0.071 Uiso 1 4 e calc R . .
C18 C 0.4631(4) 0.9267(3) 0.4009(3) 0.0349(14) Uani 1 4 e d . . .
H18A H 0.4376 0.9664 0.3504 0.052 Uiso 1 4 e calc R . .
H18B H 0.5254 0.9433 0.4321 0.052 Uiso 1 4 e calc R . .
H18C H 0.4287 0.9315 0.4412 0.052 Uiso 1 4 e calc R . .
C19 C 0.2983(3) 0.7982(4) 0.3636(3) 0.0322(13) Uani 1 4 e d . . .
H19A H 0.2494 0.7679 0.3185 0.048 Uiso 1 4 e calc R . .
H19B H 0.2883 0.8622 0.3585 0.048 Uiso 1 4 e calc R . .
H19C H 0.3005 0.7785 0.4224 0.048 Uiso 1 4 e calc R . .
C20 C 0.3501(4) 0.6143(3) 0.3065(3) 0.0334(13) Uani 1 4 e d . . .
H20A H 0.3382 0.6015 0.3613 0.050 Uiso 1 4 e calc R . .
H20B H 0.3815 0.5642 0.2917 0.050 Uiso 1 4 e calc R . .
H20C H 0.2934 0.6240 0.2586 0.050 Uiso 1 4 e calc R . .
Ti2 Ti 0.10451(6) 0.24612(6) 0.23852(6) 0.0246(3) Uani 1 4 e d . . .
F21 F 0.2224(2) 0.24276(19) 0.2381(2) 0.0513(10) Uani 1 4 e d . . .
F22 F 0.0492(3) 0.25462(19) 0.11638(19) 0.0512(10) Uani 1 4 e d . . .
C21 C 0.0607(3) 0.1383(3) 0.3301(3) 0.0262(12) Uani 1 4 e d . . .
C22 C 0.1470(3) 0.1175(3) 0.3294(3) 0.0259(12) Uani 1 4 e d . . .
C23 C 0.1394(3) 0.0902(3) 0.2422(3) 0.0239(12) Uani 1 4 e d . . .
C24 C 0.0500(3) 0.0977(3) 0.1899(3) 0.0240(12) Uani 1 4 e d . . .
C25 C 0.0009(3) 0.1299(3) 0.2428(3) 0.0230(12) Uani 1 4 e d . . .
C26 C 0.0333(4) 0.1462(4) 0.4108(3) 0.0371(14) Uani 1 4 e d . . .
H26A H -0.0216 0.1813 0.3965 0.056 Uiso 1 4 e calc R . .
H26B H 0.0810 0.1754 0.4581 0.056 Uiso 1 4 e calc R . .
H26C H 0.0227 0.0871 0.4303 0.056 Uiso 1 4 e calc R . .
C27 C 0.2313(4) 0.1130(4) 0.4081(4) 0.0459(16) Uani 1 4 e d . . .
H27A H 0.2191 0.1336 0.4607 0.069 Uiso 1 4 e calc R . .
H27B H 0.2770 0.1507 0.3978 0.069 Uiso 1 4 e calc R . .
H27C H 0.2527 0.0517 0.4170 0.069 Uiso 1 4 e calc R . .
C28 C 0.2160(4) 0.0592(4) 0.2147(4) 0.0422(15) Uani 1 4 e d . . .
H28A H 0.2230 -0.0050 0.2232 0.063 Uiso 1 4 e calc R . .
H28B H 0.2710 0.0888 0.2508 0.063 Uiso 1 4 e calc R . .
H28C H 0.2040 0.0734 0.1523 0.063 Uiso 1 4 e calc R . .
C29 C 0.0089(4) 0.0735(4) 0.0942(3) 0.0387(14) Uani 1 4 e d . . .
H29A H 0.0560 0.0561 0.0708 0.058 Uiso 1 4 e calc R . .
H29B H -0.0236 0.1245 0.0611 0.058 Uiso 1 4 e calc R . .
H29C H -0.0327 0.0241 0.0883 0.058 Uiso 1 4 e calc R . .
C30 C -0.0991(3) 0.1373(4) 0.2114(4) 0.0348(14) Uani 1 4 e d . . .
H30A H -0.1185 0.1561 0.2605 0.052 Uiso 1 4 e calc R . .
H30B H -0.1257 0.0797 0.1896 0.052 Uiso 1 4 e calc R . .
H30C H -0.1186 0.1809 0.1637 0.052 Uiso 1 4 e calc R . .
C31 C 0.1199(3) 0.3499(3) 0.3598(3) 0.0239(12) Uani 1 4 e d . . .
C32 C 0.1728(3) 0.3811(3) 0.3108(3) 0.0254(12) Uani 1 4 e d . . .
C33 C 0.1167(3) 0.4027(3) 0.2247(3) 0.0240(12) Uani 1 4 e d . . .
C34 C 0.0277(3) 0.3851(3) 0.2208(3) 0.0277(13) Uani 1 4 e d . . .
C35 C 0.0290(3) 0.3536(3) 0.3030(3) 0.0257(12) Uani 1 4 e d . . .
C36 C 0.1547(4) 0.3357(3) 0.4586(3) 0.0332(13) Uani 1 4 e d . . .
H36A H 0.2010 0.2899 0.4732 0.050 Uiso 1 4 e calc R . .
H36B H 0.1055 0.3169 0.4785 0.050 Uiso 1 4 e calc R . .
H36C H 0.1801 0.3911 0.4881 0.050 Uiso 1 4 e calc R . .
C37 C 0.2725(3) 0.3916(4) 0.3469(4) 0.0336(13) Uani 1 4 e d . . .
H37A H 0.2874 0.4501 0.3741 0.050 Uiso 1 4 e calc R . .
H37B H 0.2971 0.3855 0.2988 0.050 Uiso 1 4 e calc R . .
H37C H 0.2981 0.3458 0.3915 0.050 Uiso 1 4 e calc R . .
C38 C 0.1474(4) 0.4357(3) 0.1517(4) 0.0347(14) Uani 1 4 e d . . .
H38A H 0.1009 0.4245 0.0946 0.052 Uiso 1 4 e calc R . .
H38B H 0.2023 0.4047 0.1538 0.052 Uiso 1 4 e calc R . .
H38C H 0.1592 0.4994 0.1589 0.052 Uiso 1 4 e calc R . .
C39 C -0.0554(3) 0.4006(4) 0.1425(4) 0.0375(14) Uani 1 4 e d . . .
H39A H -0.1003 0.3559 0.1418 0.056 Uiso 1 4 e calc R . .
H39B H -0.0409 0.3965 0.0880 0.056 Uiso 1 4 e calc R . .
H39C H -0.0792 0.4596 0.1469 0.056 Uiso 1 4 e calc R . .
C40 C -0.0530(3) 0.3440(4) 0.3295(4) 0.0376(14) Uani 1 4 e d . . .
H40A H -0.0842 0.4009 0.3225 0.056 Uiso 1 4 e calc R . .
H40B H -0.0353 0.3252 0.3914 0.056 Uiso 1 4 e calc R . .
H40C H -0.0929 0.2995 0.2920 0.056 Uiso 1 4 e calc R . .

loop_
_atom_site_aniso_label
_atom_site_aniso_U_11
_atom_site_aniso_U_22
_atom_site_aniso_U_33
_atom_site_aniso_U_23
_atom_site_aniso_U_13
_atom_site_aniso_U_12
Ti1 0.0397(6) 0.0170(5) 0.0195(5) -0.0006(4) 0.0107(4) 0.0004(4)
F11 0.104(3) 0.072(3) 0.0288(19) 0.0140(18) 0.029(2) 0.068(2)
F12 0.146(4) 0.042(2) 0.0260(18) -0.0074(16) 0.030(2) -0.054(2)
C1 0.025(3) 0.025(3) 0.015(3) -0.005(2) 0.007(2) 0.002(2)
C2 0.022(3) 0.021(3) 0.015(3) -0.006(2) 0.005(2) 0.000(2)
C3 0.028(3) 0.031(3) 0.015(3) -0.003(2) 0.006(2) -0.004(2)
C4 0.027(3) 0.026(3) 0.017(3) 0.002(2) 0.006(2) 0.002(2)
C5 0.024(3) 0.030(3) 0.016(3) -0.002(2) 0.008(2) -0.001(2)
C6 0.033(3) 0.028(3) 0.031(3) -0.008(2) 0.016(3) -0.004(2)
C7 0.029(3) 0.033(3) 0.027(3) -0.007(3) 0.011(2) -0.002(3)
C8 0.033(3) 0.034(3) 0.029(3) 0.007(3) 0.009(3) -0.003(3)
C9 0.036(3) 0.034(3) 0.027(3) 0.005(3) 0.010(3) 0.006(3)
C10 0.031(3) 0.041(3) 0.044(4) 0.001(3) 0.018(3) 0.003(3)
C11 0.029(3) 0.020(3) 0.022(3) 0.003(2) 0.004(2) -0.003(2)
C12 0.026(3) 0.032(3) 0.015(3) 0.003(2) 0.005(2) 0.004(2)
C13 0.024(3) 0.037(3) 0.022(3) -0.001(2) 0.009(2) -0.003(3)
C14 0.031(3) 0.026(3) 0.013(3) 0.000(2) 0.007(2) -0.004(2)
C15 0.023(3) 0.022(3) 0.017(3) 0.004(2) 0.004(2) -0.002(2)
C16 0.037(3) 0.039(3) 0.031(3) 0.006(3) 0.008(3) 0.008(3)
C17 0.038(4) 0.063(4) 0.043(4) -0.016(3) 0.016(3) -0.016(3)
C18 0.045(3) 0.030(3) 0.031(3) -0.007(3) 0.015(3) -0.011(3)
C19 0.032(3) 0.036(3) 0.032(3) -0.004(3) 0.015(3) -0.004(3)
C20 0.043(3) 0.026(3) 0.032(3) 0.001(3) 0.015(3) -0.009(3)
Ti2 0.0306(6) 0.0183(5) 0.0289(6) -0.0028(4) 0.0154(4) -0.0016(4)
F21 0.046(2) 0.0210(17) 0.105(3) -0.0148(18) 0.049(2) -0.0086(15)
F22 0.106(3) 0.0229(17) 0.0279(18) 0.0019(14) 0.0274(18) -0.0009(18)
C21 0.032(3) 0.020(3) 0.029(3) 0.001(2) 0.013(3) -0.004(2)
C22 0.027(3) 0.021(3) 0.025(3) 0.002(2) 0.003(2) 0.000(2)
C23 0.025(3) 0.010(3) 0.040(3) 0.003(2) 0.015(3) 0.001(2)
C24 0.033(3) 0.016(3) 0.024(3) -0.001(2) 0.010(3) -0.005(2)
C25 0.025(3) 0.016(3) 0.027(3) 0.003(2) 0.006(2) -0.002(2)
C26 0.051(4) 0.035(3) 0.029(3) -0.003(3) 0.019(3) -0.005(3)
C27 0.038(3) 0.044(4) 0.045(4) 0.009(3) 0.000(3) 0.001(3)
C28 0.043(4) 0.025(3) 0.069(4) 0.001(3) 0.033(3) 0.004(3)
C29 0.052(4) 0.034(3) 0.031(3) -0.006(3) 0.015(3) -0.012(3)
C30 0.029(3) 0.031(3) 0.044(3) 0.005(3) 0.011(3) -0.002(3)
C31 0.029(3) 0.021(3) 0.024(3) -0.009(2) 0.012(3) -0.001(2)
C32 0.026(3) 0.019(3) 0.034(3) -0.012(2) 0.013(3) -0.004(2)
C33 0.030(3) 0.012(3) 0.031(3) -0.006(2) 0.012(3) 0.000(2)
C34 0.033(3) 0.014(3) 0.036(3) -0.007(2) 0.012(3) -0.001(2)
C35 0.028(3) 0.017(3) 0.036(3) -0.012(2) 0.016(3) -0.005(2)
C36 0.041(3) 0.027(3) 0.031(3) -0.008(3) 0.012(3) -0.001(3)
C37 0.033(3) 0.030(3) 0.040(3) -0.006(3) 0.015(3) -0.005(3)
C38 0.040(3) 0.025(3) 0.041(3) -0.002(3) 0.017(3) -0.005(3)
C39 0.036(3) 0.035(3) 0.039(3) -0.002(3) 0.010(3) 0.002(3)
C40 0.031(3) 0.029(3) 0.058(4) 0.002(3) 0.022(3) 0.001(3)

loop_
_atom_type_symbol
_atom_type_description
_atom_type_scat_dispersion_real
_atom_type_scat_dispersion_imag
_atom_type_scat_source
C C 0.0033 0.0016 'International Tables Vol C Tables 4.2.6.8 and 6.1.1.4'
H H 0.0000 0.0000 'International Tables Vol C Tables 4.2.6.8 and 6.1.1.4'
F F 0.0171 0.0103 'International Tables Vol C Tables 4.2.6.8 and 6.1.1.4'
Ti Ti 0.2776 0.4457 'International Tables Vol C Tables 4.2.6.8 and 6.1.1.4'

loop_
_geom_angle_atom_site_label_1
_geom_angle_atom_site_label_2
_geom_angle_atom_site_label_3
_geom_angle
_geom_angle_site_symmetry_1
_geom_angle_site_symmetry_3
_geom_angle_publ_flag
F11 Ti1 F12 97.0(2) . . ?
F11 Ti1 C14 85.48(16) . . ?
F12 Ti1 C14 81.10(15) . . ?
F11 Ti1 C13 120.17(16) . . ?
F12 Ti1 C13 76.95(17) . . ?
C14 Ti1 C13 34.73(16) . . ?
F11 Ti1 C5 79.99(16) . . ?
F12 Ti1 C5 126.06(15) . . ?
C14 Ti1 C5 150.36(17) . . ?
C13 Ti1 C5 149.61(18) . . ?
F11 Ti1 C4 76.48(15) . . ?
F12 Ti1 C4 92.28(16) . . ?
C14 Ti1 C4 159.92(17) . . ?
C13 Ti1 C4 160.78(17) . . ?
C5 Ti1 C4 34.23(16) . . ?
F11 Ti1 C2 132.41(15) . . ?
F12 Ti1 C2 93.70(16) . . ?
C14 Ti1 C2 142.07(17) . . ?
C13 Ti1 C2 107.41(16) . . ?
C5 Ti1 C2 56.83(16) . . ?
C4 Ti1 C2 56.82(16) . . ?
F11 Ti1 C15 73.97(15) . . ?
F12 Ti1 C15 114.24(15) . . ?
C14 Ti1 C15 34.22(16) . . ?
C13 Ti1 C15 56.82(16) . . ?
C5 Ti1 C15 116.28(16) . . ?
C4 Ti1 C15 142.13(17) . . ?
C2 Ti1 C15 140.26(16) . . ?
F11 Ti1 C1 112.58(17) . . ?
F12 Ti1 C1 127.12(16) . . ?
C14 Ti1 C1 141.12(17) . . ?
C13 Ti1 C1 117.90(17) . . ?
C5 Ti1 C1 33.95(16) . . ?
C4 Ti1 C1 56.60(16) . . ?
C2 Ti1 C1 34.27(15) . . ?
C15 Ti1 C1 115.59(16) . . ?
F11 Ti1 C3 106.84(16) . . ?
F12 Ti1 C3 74.03(15) . . ?
C14 Ti1 C3 153.28(17) . . ?
C13 Ti1 C3 126.86(17) . . ?
C5 Ti1 C3 56.36(16) . . ?
C4 Ti1 C3 33.92(16) . . ?
C2 Ti1 C3 33.93(16) . . ?
C15 Ti1 C3 171.67(17) . . ?
C1 Ti1 C3 56.24(16) . . ?
F11 Ti1 C11 99.52(17) . . ?
F12 Ti1 C11 132.78(16) . . ?
C14 Ti1 C11 56.71(16) . . ?
C13 Ti1 C11 56.51(16) . . ?
C5 Ti1 C11 100.33(16) . . ?
C4 Ti1 C11 134.55(17) . . ?
C2 Ti1 C11 106.48(16) . . ?
C15 Ti1 C11 33.78(16) . . ?
C1 Ti1 C11 85.65(16) . . ?
C3 Ti1 C11 139.59(17) . . ?
F11 Ti1 C12 130.12(15) . . ?
F12 Ti1 C12 106.79(18) . . ?
C14 Ti1 C12 56.92(17) . . ?
C13 Ti1 C12 33.87(17) . . ?
C5 Ti1 C12 115.92(17) . . ?
C4 Ti1 C12 142.85(17) . . ?
C2 Ti1 C12 89.71(16) . . ?
C15 Ti1 C12 56.40(16) . . ?
C1 Ti1 C12 86.89(16) . . ?
C3 Ti1 C12 121.50(17) . . ?
C11 Ti1 C12 33.99(16) . . ?
C5 C1 C2 107.5(4) . . ?
C5 C1 C6 125.2(4) . . ?
C2 C1 C6 125.8(4) . . ?
C5 C1 Ti1 71.6(3) . . ?
C2 C1 Ti1 72.2(3) . . ?
C6 C1 Ti1 132.5(3) . . ?
C3 C2 C1 107.6(4) . . ?
C3 C2 C7 124.0(4) . . ?
C1 C2 C7 127.7(4) . . ?
C3 C2 Ti1 73.9(3) . . ?
C1 C2 Ti1 73.6(3) . . ?
C7 C2 Ti1 126.0(3) . . ?
C4 C3 C2 108.3(4) . . ?
C4 C3 C8 126.9(5) . . ?
C2 C3 C8 124.8(4) . . ?
C4 C3 Ti1 71.8(3) . . ?
C2 C3 Ti1 72.2(3) . . ?
C8 C3 Ti1 122.4(3) . . ?
C3 C4 C5 107.8(4) . . ?
C3 C4 C9 126.2(4) . . ?
C5 C4 C9 126.0(4) . . ?
C3 C4 Ti1 74.3(3) . . ?
C5 C4 Ti1 72.6(3) . . ?
C9 C4 Ti1 118.8(3) . . ?
C1 C5 C4 108.6(4) . . ?
C1 C5 C10 126.7(5) . . ?
C4 C5 C10 124.6(4) . . ?
C1 C5 Ti1 74.4(3) . . ?
C4 C5 Ti1 73.2(3) . . ?
C10 C5 Ti1 121.2(3) . . ?
C15 C11 C12 108.1(4) . . ?
C15 C11 C20 123.3(4) . . ?
C12 C11 C20 127.4(5) . . ?
C15 C11 Ti1 72.4(3) . . ?
C12 C11 Ti1 73.2(3) . . ?
C20 C11 Ti1 130.1(3) . . ?
C13 C12 C11 107.5(4) . . ?
C13 C12 C16 124.1(4) . . ?
C11 C12 C16 126.7(5) . . ?
C13 C12 Ti1 71.0(3) . . ?
C11 C12 Ti1 72.8(3) . . ?
C16 C12 Ti1 133.4(3) . . ?
C12 C13 C14 108.5(4) . . ?
C12 C13 C17 125.8(5) . . ?
C14 C13 C17 125.6(5) . . ?
C12 C13 Ti1 75.1(3) . . ?
C14 C13 Ti1 72.2(3) . . ?
C17 C13 Ti1 121.2(4) . . ?
C15 C14 C13 107.6(4) . . ?
C15 C14 C18 125.4(5) . . ?
C13 C14 C18 126.9(5) . . ?
C15 C14 Ti1 74.5(3) . . ?
C13 C14 Ti1 73.1(3) . . ?
C18 C14 Ti1 117.4(3) . . ?
C11 C15 C14 108.3(4) . . ?
C11 C15 C19 126.0(4) . . ?
C14 C15 C19 125.7(4) . . ?
C11 C15 Ti1 73.9(3) . . ?
C14 C15 Ti1 71.3(3) . . ?
C19 C15 Ti1 121.3(3) . . ?
F22 Ti2 F21 96.69(17) . . ?
F22 Ti2 C22 129.48(15) . . ?
F21 Ti2 C22 84.38(16) . . ?
F22 Ti2 C33 81.86(15) . . ?
F21 Ti2 C33 85.12(15) . . ?
C22 Ti2 C33 147.91(17) . . ?
F22 Ti2 C34 76.90(16) . . ?
F21 Ti2 C34 119.46(16) . . ?
C22 Ti2 C34 144.50(18) . . ?
C33 Ti2 C34 34.43(16) . . ?
F22 Ti2 C23 96.66(15) . . ?
F21 Ti2 C23 75.68(14) . . ?
C22 Ti2 C23 34.53(17) . . ?
C33 Ti2 C23 160.46(17) . . ?
C34 Ti2 C23 163.84(17) . . ?
F22 Ti2 C32 115.10(16) . . ?
F21 Ti2 C32 74.75(15) . . ?
C22 Ti2 C32 113.81(17) . . ?
C33 Ti2 C32 34.11(17) . . ?
C34 Ti2 C32 56.36(17) . . ?
C23 Ti2 C32 138.50(17) . . ?
F22 Ti2 C25 89.73(16) . . ?
F21 Ti2 C25 131.95(15) . . ?
C22 Ti2 C25 56.50(16) . . ?
C33 Ti2 C25 142.83(17) . . ?
C34 Ti2 C25 108.40(17) . . ?
C23 Ti2 C25 56.27(16) . . ?
C32 Ti2 C25 142.91(17) . . ?
F22 Ti2 C24 74.64(15) . . ?
F21 Ti2 C24 102.83(15) . . ?
C22 Ti2 C24 56.23(16) . . ?
C33 Ti2 C24 155.85(17) . . ?
C34 Ti2 C24 131.03(17) . . ?
C23 Ti2 C24 33.31(16) . . ?
C32 Ti2 C24 170.04(17) . . ?
C25 Ti2 C24 33.90(16) . . ?
F22 Ti2 C35 105.96(16) . . ?
F21 Ti2 C35 130.61(15) . . ?
C22 Ti2 C35 111.10(17) . . ?
C33 Ti2 C35 56.48(16) . . ?
C34 Ti2 C35 33.53(17) . . ?
C23 Ti2 C35 141.11(17) . . ?
C32 Ti2 C35 55.96(16) . . ?
C25 Ti2 C35 92.07(16) . . ?
C24 Ti2 C35 125.12(16) . . ?
F22 Ti2 C21 123.33(16) . . ?
F21 Ti2 C21 117.98(16) . . ?
C22 Ti2 C21 33.86(16) . . ?
C33 Ti2 C21 139.74(17) . . ?
C34 Ti2 C21 114.81(18) . . ?
C23 Ti2 C21 56.29(16) . . ?
C32 Ti2 C21 116.45(17) . . ?
C25 Ti2 C21 33.67(16) . . ?
C24 Ti2 C21 55.76(16) . . ?
C35 Ti2 C21 84.82(17) . . ?
F22 Ti2 C31 132.74(15) . . ?
F21 Ti2 C31 100.75(16) . . ?
C22 Ti2 C31 95.89(17) . . ?
C33 Ti2 C31 56.64(17) . . ?
C34 Ti2 C31 56.25(17) . . ?
C23 Ti2 C31 130.12(17) . . ?
C32 Ti2 C31 33.69(16) . . ?
C25 Ti2 C31 109.24(17) . . ?
C24 Ti2 C31 140.77(16) . . ?
C35 Ti2 C31 33.88(16) . . ?
C21 Ti2 C31 85.49(17) . . ?
C22 C21 C25 107.7(4) . . ?
C22 C21 C26 125.9(5) . . ?
C25 C21 C26 124.8(5) . . ?
C22 C21 Ti2 70.8(3) . . ?
C25 C21 Ti2 72.2(3) . . ?
C26 C21 Ti2 133.4(3) . . ?
C21 C22 C23 108.0(4) . . ?
C21 C22 C27 126.7(5) . . ?
C23 C22 C27 124.8(5) . . ?
C21 C22 Ti2 75.3(3) . . ?
C23 C22 Ti2 73.8(3) . . ?
C27 C22 Ti2 122.7(3) . . ?
C24 C23 C22 107.6(4) . . ?
C24 C23 C28 127.8(5) . . ?
C22 C23 C28 124.6(5) . . ?
C24 C23 Ti2 74.1(3) . . ?
C22 C23 Ti2 71.7(3) . . ?
C28 C23 Ti2 120.0(3) . . ?
C23 C24 C25 108.7(4) . . ?
C23 C24 C29 127.1(5) . . ?
C25 C24 C29 124.1(5) . . ?
C23 C24 Ti2 72.6(3) . . ?
C25 C24 Ti2 72.5(3) . . ?
C29 C24 Ti2 122.6(3) . . ?
C21 C25 C24 107.7(4) . . ?
C21 C25 C30 127.7(5) . . ?
C24 C25 C30 123.8(5) . . ?
C21 C25 Ti2 74.1(3) . . ?
C24 C25 Ti2 73.6(3) . . ?
C30 C25 Ti2 126.0(3) . . ?
C32 C31 C35 107.1(4) . . ?
C32 C31 C36 123.8(4) . . ?
C35 C31 C36 127.8(4) . . ?
C32 C31 Ti2 72.0(3) . . ?
C35 C31 Ti2 72.9(3) . . ?
C36 C31 Ti2 130.4(3) . . ?
C31 C32 C33 109.0(4) . . ?
C31 C32 C37 124.6(5) . . ?
C33 C32 C37 126.4(5) . . ?
C31 C32 Ti2 74.3(3) . . ?
C33 C32 Ti2 71.9(3) . . ?
C37 C32 Ti2 121.3(3) . . ?
C32 C33 C34 107.1(4) . . ?
C32 C33 C38 125.4(4) . . ?
C34 C33 C38 127.5(5) . . ?
C32 C33 Ti2 74.0(3) . . ?
C34 C33 Ti2 73.0(3) . . ?
C38 C33 Ti2 117.3(3) . . ?
C35 C34 C33 108.8(4) . . ?
C35 C34 C39 125.0(5) . . ?
C33 C34 C39 126.2(5) . . ?
C35 C34 Ti2 75.1(3) . . ?
C33 C34 Ti2 72.5(3) . . ?
C39 C34 Ti2 120.3(3) . . ?
C34 C35 C31 108.0(4) . . ?
C34 C35 C40 124.0(5) . . ?
C31 C35 C40 126.9(5) . . ?
C34 C35 Ti2 71.4(3) . . ?
C31 C35 Ti2 73.2(3) . . ?
C40 C35 Ti2 130.4(3) . . ?

loop_
_geom_bond_atom_site_label_1
_geom_bond_atom_site_label_2
_geom_bond_distance
_geom_bond_site_symmetry_2
_geom_bond_publ_flag
Ti1 F11 1.849(3) . ?
Ti1 F12 1.855(3) . ?
Ti1 C14 2.378(5) . ?
Ti1 C13 2.389(5) . ?
Ti1 C5 2.398(5) . ?
Ti1 C4 2.405(5) . ?
Ti1 C2 2.416(5) . ?
Ti1 C15 2.419(5) . ?
Ti1 C1 2.434(5) . ?
Ti1 C3 2.438(5) . ?
Ti1 C11 2.438(5) . ?
Ti1 C12 2.442(5) . ?
C1 C5 1.411(7) . ?
C1 C2 1.429(7) . ?
C1 C6 1.490(7) . ?
C2 C3 1.417(7) . ?
C2 C7 1.497(6) . ?
C3 C4 1.413(7) . ?
C3 C8 1.497(7) . ?
C4 C5 1.414(7) . ?
C4 C9 1.496(7) . ?
C5 C10 1.512(7) . ?
C11 C15 1.411(7) . ?
C11 C12 1.427(7) . ?
C11 C20 1.502(7) . ?
C12 C13 1.408(7) . ?
C12 C16 1.507(7) . ?
C13 C14 1.423(7) . ?
C13 C17 1.498(7) . ?
C14 C15 1.412(7) . ?
C14 C18 1.492(7) . ?
C15 C19 1.498(7) . ?
Ti2 F22 1.867(3) . ?
Ti2 F21 1.875(3) . ?
Ti2 C22 2.390(5) . ?
Ti2 C33 2.392(5) . ?
Ti2 C34 2.398(5) . ?
Ti2 C23 2.418(5) . ?
Ti2 C32 2.419(5) . ?
Ti2 C25 2.424(5) . ?
Ti2 C24 2.437(5) . ?
Ti2 C35 2.446(5) . ?
Ti2 C21 2.449(5) . ?
Ti2 C31 2.449(5) . ?
C21 C22 1.410(7) . ?
C21 C25 1.411(7) . ?
C21 C26 1.504(7) . ?
C22 C23 1.427(7) . ?
C22 C27 1.503(7) . ?
C23 C24 1.392(7) . ?
C23 C28 1.501(7) . ?
C24 C25 1.417(7) . ?
C24 C29 1.501(7) . ?
C25 C30 1.501(7) . ?
C31 C32 1.411(7) . ?
C31 C35 1.426(7) . ?
C31 C36 1.512(7) . ?
C32 C33 1.411(7) . ?
C32 C37 1.501(7) . ?
C33 C34 1.418(7) . ?
C33 C38 1.499(7) . ?
C34 C35 1.398(7) . ?
C34 C39 1.505(7) . ?
C35 C40 1.509(7) . ?
